data_2312497
loop_
_publ_author_name
'Pavlovi&#x107;, Gordana'
'Lek&#x161;i&#x107;, Edislav'
'Me&#x161;trovi&#x107;, Ernest'

_publ_section_title
;
 Supramolecular synthons in hydrates and solvates of lamotrigine: a tool
 for cocrystal design.
;
_journal_coeditor_code AW5084
_journal_issue 3
_journal_name_full 'Acta crystallographica Section B, Structural science, crystal engineering and materials'
_journal_paper_doi 10.1107/S2052520624002567
_journal_volume 80
_journal_year 2024
_chemical_formula_moiety '2(C9 H7 Cl2 N5), 1.5(C4 H8 O2)'
_chemical_formula_sum 'C24 H26 Cl4 N10 O3'
_chemical_formula_weight 644.35
_space_group_crystal_system triclinic
_space_group_IT_number 2
_space_group_name_Hall '-P 1'
_space_group_name_H-M_alt 'P -1'
_atom_sites_solution_hydrogens mixed
_audit_creation_method SHELXL-2014/7
_cell_angle_alpha 71.197(6)
_cell_angle_beta 78.435(8)
_cell_angle_gamma 74.957(7)
_cell_formula_units_Z 2
_cell_length_a 10.2684(12)
_cell_length_b 10.7665(6)
_cell_length_c 14.9036(12)
_cell_measurement_reflns_used 2601
_cell_measurement_temperature 296(2)
_cell_measurement_theta_max 72.7749
_cell_measurement_theta_min 4.4336
_cell_volume 1493.9(2)
_computing_cell_refinement 'CrysAlis RED, Oxford Diffraction Ltd.Version 1.171.36.21'
_computing_data_collection 'CrysAlis CCD, Oxford Diffraction Ltd.Version 1.171.36.21'
_computing_data_reduction 'CrysAlis RED, Oxford Diffraction Ltd.Version 1.171.36.21'
_computing_molecular_graphics 'MERCURY 3.7. (CCDC, 2008)'
_computing_publication_material 'SHELXL-2014/7 (Sheldrick, 2014)'
_computing_structure_refinement 'SHELXL-2014/7 (Sheldrick, 2014)'
_computing_structure_solution 'SHELXS-97 (Sheldrick, 1997)'
_diffrn_ambient_temperature 296(2)
_diffrn_measured_fraction_theta_full 0.998
_diffrn_measured_fraction_theta_max 0.998
_diffrn_measurement_device_type 'Xcalibur, Sapphire3, Gemini'
_diffrn_measurement_method '\w scans'
_diffrn_radiation_type CuK\a
_diffrn_radiation_wavelength 1.54184
_diffrn_reflns_av_R_equivalents 0.0479
_diffrn_reflns_av_unetI/netI 0.0492
_diffrn_reflns_Laue_measured_fraction_full 0.998
_diffrn_reflns_Laue_measured_fraction_max 0.998
_diffrn_reflns_limit_h_max 12
_diffrn_reflns_limit_h_min -12
_diffrn_reflns_limit_k_max 9
_diffrn_reflns_limit_k_min -13
_diffrn_reflns_limit_l_max 18
_diffrn_reflns_limit_l_min -17
_diffrn_reflns_number 14176
_diffrn_reflns_point_group_measured_fraction_full 0.998
_diffrn_reflns_point_group_measured_fraction_max 0.998
_diffrn_reflns_theta_full 67.684
_diffrn_reflns_theta_max 69.999
_diffrn_reflns_theta_min 4.437
_diffrn_source 'Enhance (Cu) X-ray Source'
_exptl_absorpt_coefficient_mu 3.986
_exptl_absorpt_correction_T_max 1.00000
_exptl_absorpt_correction_T_min 0.35627
_exptl_absorpt_correction_type multi-scan
_exptl_absorpt_process_details
;
CrysAlisPro, Agilent Technologies,
Version 1.171.36.21.
Empirical absorption correction using 
spherical harmonics,
implemented in SCALE3 ABSPACK scaling algorithm.
;
_exptl_crystal_colour colourless
_exptl_crystal_density_diffrn 1.432
_exptl_crystal_description prism
_exptl_crystal_F_000 664
_exptl_crystal_size_max 0.50
_exptl_crystal_size_mid 0.30
_exptl_crystal_size_min 0.30
_refine_diff_density_max 0.526
_refine_diff_density_min -0.576
_refine_diff_density_rms 0.086
_refine_ls_extinction_method none
_refine_ls_goodness_of_fit_ref 1.077
_refine_ls_hydrogen_treatment mixed
_refine_ls_matrix_type full
_refine_ls_number_parameters 394
_refine_ls_number_reflns 5657
_refine_ls_number_restraints 8
_refine_ls_restrained_S_all 1.076
_refine_ls_R_factor_all 0.0924
_refine_ls_R_factor_gt 0.0748
_refine_ls_shift/su_max 0.000
_refine_ls_shift/su_mean 0.000
_refine_ls_structure_factor_coef Fsqd
_refine_ls_weighting_details 'w=1/[\s^2^(Fo^2^)+(0.1342P)^2^+0.1319P] where P=(Fo^2^+2Fc^2^)/3'
_refine_ls_weighting_scheme calc
_refine_ls_wR_factor_gt 0.2061
_refine_ls_wR_factor_ref 0.2359
_reflns_Friedel_coverage 0.000
_reflns_number_gt 4048
_reflns_number_total 5657
_reflns_threshold_expression 'I > 2\s(I)'
_cod_data_source_file aw5084.cif
_cod_data_source_block LAM_dioxane_solvate
_cod_database_code 2312497
_shelx_shelxl_version_number 2014/7
_shelx_space_group_comment
;
The symmetry employed for this shelxl refinement is uniquely defined
by the following loop, which should always be used as a source of
symmetry information in preference to the above space-group names.
They are only intended as comments.
;

loop_
_space_group_symop_operation_xyz
'x, y, z'
'-x, -y, -z'

loop_
_atom_site_label
_atom_site_type_symbol
_atom_site_fract_x
_atom_site_fract_y
_atom_site_fract_z
_atom_site_U_iso_or_equiv
_atom_site_adp_type
_atom_site_occupancy
_atom_site_site_symmetry_order
_atom_site_calc_flag
_atom_site_refinement_flags_posn
_atom_site_refinement_flags_adp
_atom_site_refinement_flags_occupancy
_atom_site_disorder_assembly
_atom_site_disorder_group
Cl1A Cl 0.04256(12) 0.86674(17) 0.88105(9) 0.1077(5) Uani 1 1 d . . . . .
Cl2A Cl 0.10999(17) 1.05056(11) 0.67562(8) 0.1011(5) Uani 1 1 d . . . . .
Cl1B Cl 0.49067(10) 0.23919(11) 0.58107(7) 0.0798(3) Uani 1 1 d . . . . .
Cl2B Cl 0.47911(12) 0.44319(11) 0.37583(8) 0.0877(4) Uani 1 1 d . . . . .
O1A O 0.7258(3) 0.8913(2) 0.08189(18) 0.0753(8) Uani 1 1 d . . . . .
O1B O 0.8971(3) 0.4806(3) 0.57812(19) 0.0781(8) Uani 1 1 d . . . . .
O2A O 0.7170(5) 0.6364(3) 0.2062(3) 0.1139(13) Uani 1 1 d . . . . .
N1A N 0.2783(4) 0.5402(3) 0.9862(2) 0.0651(8) Uani 1 1 d . . . . .
N2A N 0.2516(4) 0.4590(3) 1.0763(2) 0.0671(8) Uani 1 1 d . . . . .
N3A N 0.1966(4) 0.4327(3) 1.2365(2) 0.0708(9) Uani 1 1 d D . . . .
H13A H 0.182(5) 0.461(4) 1.287(2) 0.085 Uiso 1 1 d D U . . .
H23A H 0.203(5) 0.3518(18) 1.236(3) 0.085 Uiso 1 1 d D U . . .
N4A N 0.2278(3) 0.6403(2) 1.1413(2) 0.0610(7) Uani 1 1 d . . . . .
N5A N 0.2593(5) 0.8450(3) 1.0423(2) 0.0769(10) Uani 1 1 d D . . . .
H15A H 0.272(5) 0.898(4) 0.9856(15) 0.092 Uiso 1 1 d D U . . .
H25A H 0.254(5) 0.878(5) 1.089(2) 0.092 Uiso 1 1 d D U . . .
N1B N 0.7809(3) -0.0519(2) 0.64053(19) 0.0570(7) Uani 1 1 d . . . . .
N2B N 0.7774(3) -0.1362(2) 0.73029(19) 0.0583(7) Uani 1 1 d . . . . .
N3B N 0.7306(4) -0.1635(3) 0.8912(2) 0.0633(8) Uani 1 1 d D . . . .
H13B H 0.740(4) -0.135(4) 0.937(2) 0.076 Uiso 1 1 d D U . . .
H23B H 0.736(4) -0.2480(14) 0.902(3) 0.076 Uiso 1 1 d D U . . .
N4B N 0.7453(3) 0.0481(2) 0.79442(18) 0.0529(6) Uani 1 1 d . . . . .
N5B N 0.7608(3) 0.2564(3) 0.6932(2) 0.0603(7) Uani 1 1 d D . . . .
H15B H 0.764(5) 0.278(4) 0.7432(18) 0.072 Uiso 1 1 d D U . . .
H25B H 0.770(4) 0.306(4) 0.6349(12) 0.072 Uiso 1 1 d D U . . .
C1A C 0.3089(3) 0.7506(3) 0.8732(2) 0.0549(7) Uani 1 1 d . . . . .
C2A C 0.2065(4) 0.8489(3) 0.8264(3) 0.0610(8) Uani 1 1 d . . . . .
C3A C 0.2378(5) 0.9289(4) 0.7344(3) 0.0674(9) Uani 1 1 d . . . . .
C4A C 0.3673(5) 0.9126(4) 0.6888(3) 0.0793(12) Uani 1 1 d . . . . .
H4A H 0.3874 0.9669 0.6273 0.095 Uiso 1 1 calc R U . . .
C5A C 0.4676(5) 0.8159(5) 0.7341(3) 0.0872(13) Uani 1 1 d . . . . .
H5A H 0.5559 0.8040 0.7028 0.105 Uiso 1 1 calc R U . . .
C6A C 0.4392(4) 0.7345(4) 0.8269(3) 0.0756(10) Uani 1 1 d . . . . .
H6A H 0.5084 0.6697 0.8572 0.091 Uiso 1 1 calc R U . . .
C7A C 0.2776(4) 0.6652(3) 0.9731(2) 0.0566(7) Uani 1 1 d . . . . .
C8A C 0.2259(4) 0.5128(3) 1.1486(2) 0.0577(8) Uani 1 1 d . . . . .
C9A C 0.2539(4) 0.7182(3) 1.0534(2) 0.0590(8) Uani 1 1 d . . . . .
C1B C 0.7615(3) 0.1683(3) 0.5283(2) 0.0523(7) Uani 1 1 d . . . . .
C2B C 0.6373(4) 0.2506(3) 0.5012(2) 0.0569(8) Uani 1 1 d . . . . .
C3B C 0.6309(4) 0.3406(3) 0.4095(2) 0.0617(8) Uani 1 1 d . . . . .
C4B C 0.7484(4) 0.3455(3) 0.3447(3) 0.0653(9) Uani 1 1 d . . . . .
H4B H 0.7445 0.4043 0.2834 0.078 Uiso 1 1 calc R U . . .
C5B C 0.8700(4) 0.2646(3) 0.3702(2) 0.0648(9) Uani 1 1 d . . . . .
H5B H 0.9480 0.2683 0.3260 0.078 Uiso 1 1 calc R U . . .
C6B C 0.8778(4) 0.1768(3) 0.4619(2) 0.0595(8) Uani 1 1 d . . . . .
H6B H 0.9612 0.1235 0.4788 0.071 Uiso 1 1 calc R U . . .
C7B C 0.7661(3) 0.0778(3) 0.6269(2) 0.0513(7) Uani 1 1 d . . . . .
C8B C 0.7523(3) -0.0819(3) 0.8028(2) 0.0514(7) Uani 1 1 d . . . . .
C9B C 0.7573(3) 0.1283(3) 0.7064(2) 0.0511(7) Uani 1 1 d . . . . .
C10B C 1.0356(5) 0.4299(4) 0.5889(3) 0.0820(12) Uani 1 1 d . . . . .
H10A H 1.0451 0.3485 0.6418 0.098 Uiso 1 1 calc R U . . .
H10B H 1.0709 0.4950 0.6041 0.098 Uiso 1 1 calc R U . . .
C11B C 0.8833(5) 0.5998(4) 0.4994(3) 0.0843(12) Uani 1 1 d . . . . .
H11A H 0.9149 0.6684 0.5130 0.101 Uiso 1 1 calc R U . . .
H11B H 0.7884 0.6333 0.4899 0.101 Uiso 1 1 calc R U . . .
C10A C 0.6043(5) 0.8612(4) 0.1410(3) 0.0903(14) Uani 1 1 d . . . . .
H10C H 0.5263 0.9163 0.1093 0.108 Uiso 1 1 calc R U . . .
H10D H 0.5979 0.8819 0.2006 0.108 Uiso 1 1 calc R U . . .
C11A C 0.6028(6) 0.7183(5) 0.1609(4) 0.1021(16) Uani 1 1 d . . . . .
H11C H 0.5200 0.6990 0.2019 0.123 Uiso 1 1 calc R U . . .
H11D H 0.6042 0.6987 0.1016 0.123 Uiso 1 1 calc R U . . .
C12A C 0.8358(6) 0.6631(5) 0.1453(4) 0.0981(15) Uani 1 1 d . . . . .
H12A H 0.8372 0.6439 0.0858 0.118 Uiso 1 1 calc R U . . .
H12B H 0.9147 0.6058 0.1749 0.118 Uiso 1 1 calc R U . . .
C13A C 0.8413(5) 0.8063(5) 0.1254(3) 0.0891(13) Uani 1 1 d . . . . .
H13C H 0.8432 0.8247 0.1847 0.107 Uiso 1 1 calc R U . . .
H13D H 0.9237 0.8242 0.0833 0.107 Uiso 1 1 calc R U . . .

loop_
_atom_site_aniso_label
_atom_site_aniso_U_11
_atom_site_aniso_U_22
_atom_site_aniso_U_33
_atom_site_aniso_U_23
_atom_site_aniso_U_13
_atom_site_aniso_U_12
Cl1A 0.0642(7) 0.1434(12) 0.0830(7) -0.0074(7) -0.0101(5) 0.0025(6)
Cl2A 0.1463(12) 0.0677(6) 0.0801(7) -0.0055(5) -0.0480(7) -0.0009(6)
Cl1B 0.0659(6) 0.0812(6) 0.0733(6) 0.0004(5) -0.0052(4) -0.0144(4)
Cl2B 0.0894(7) 0.0689(6) 0.0860(7) 0.0038(5) -0.0303(6) -0.0029(5)
O1A 0.103(2) 0.0487(13) 0.0634(14) 0.0005(10) -0.0033(14) -0.0233(13)
O1B 0.0822(19) 0.0580(14) 0.0736(16) 0.0013(12) 0.0054(14) -0.0170(13)
O2A 0.140(3) 0.0615(18) 0.107(2) 0.0229(17) -0.007(2) -0.0310(19)
N1A 0.093(2) 0.0423(14) 0.0599(16) -0.0117(11) -0.0143(15) -0.0141(13)
N2A 0.104(2) 0.0353(12) 0.0615(16) -0.0079(11) -0.0129(16) -0.0199(14)
N3A 0.111(3) 0.0380(13) 0.0604(17) -0.0071(12) -0.0049(17) -0.0233(15)
N4A 0.091(2) 0.0345(12) 0.0567(15) -0.0086(10) -0.0103(14) -0.0159(12)
N5A 0.141(3) 0.0398(14) 0.0524(16) -0.0049(11) -0.0137(18) -0.0328(17)
N1B 0.0775(18) 0.0387(12) 0.0530(14) -0.0074(10) -0.0109(13) -0.0143(12)
N2B 0.0853(19) 0.0319(11) 0.0553(14) -0.0050(10) -0.0105(13) -0.0165(11)
N3B 0.098(2) 0.0383(13) 0.0529(14) -0.0044(11) -0.0087(14) -0.0250(14)
N4B 0.0663(16) 0.0358(12) 0.0547(14) -0.0083(10) -0.0050(12) -0.0158(11)
N5B 0.092(2) 0.0351(12) 0.0519(14) -0.0050(10) -0.0083(14) -0.0197(13)
C1A 0.0616(18) 0.0427(15) 0.0614(18) -0.0117(13) -0.0142(15) -0.0119(13)
C2A 0.064(2) 0.0551(18) 0.0611(19) -0.0118(14) -0.0132(16) -0.0105(15)
C3A 0.093(3) 0.0525(18) 0.0606(19) -0.0136(15) -0.0157(19) -0.0208(18)
C4A 0.112(4) 0.064(2) 0.067(2) -0.0103(17) -0.010(2) -0.040(2)
C5A 0.080(3) 0.100(3) 0.084(3) -0.027(2) 0.014(2) -0.040(3)
C6A 0.068(2) 0.075(2) 0.084(3) -0.022(2) -0.006(2) -0.0182(19)
C7A 0.068(2) 0.0409(15) 0.0594(18) -0.0093(13) -0.0137(15) -0.0109(13)
C8A 0.074(2) 0.0379(14) 0.0575(17) -0.0053(12) -0.0092(15) -0.0147(13)
C9A 0.080(2) 0.0371(14) 0.0596(18) -0.0068(12) -0.0128(16) -0.0176(14)
C1B 0.0676(19) 0.0340(13) 0.0544(16) -0.0077(11) -0.0105(14) -0.0135(12)
C2B 0.070(2) 0.0460(16) 0.0545(17) -0.0074(13) -0.0086(15) -0.0195(14)
C3B 0.078(2) 0.0427(15) 0.0609(19) -0.0031(13) -0.0172(17) -0.0148(15)
C4B 0.092(3) 0.0424(16) 0.0562(18) -0.0001(13) -0.0127(18) -0.0207(16)
C5B 0.081(2) 0.0505(17) 0.0582(19) -0.0076(14) 0.0027(17) -0.0240(16)
C6B 0.070(2) 0.0440(15) 0.0599(18) -0.0106(13) -0.0043(16) -0.0138(14)
C7B 0.0573(17) 0.0374(14) 0.0559(17) -0.0064(12) -0.0080(14) -0.0124(12)
C8B 0.0611(18) 0.0389(14) 0.0522(16) -0.0046(12) -0.0083(13) -0.0171(12)
C9B 0.0600(18) 0.0331(13) 0.0553(16) -0.0036(11) -0.0077(14) -0.0125(12)
C10B 0.115(4) 0.057(2) 0.068(2) 0.0011(17) -0.019(2) -0.024(2)
C11B 0.088(3) 0.065(2) 0.083(3) -0.0026(19) -0.006(2) -0.014(2)
C10A 0.095(3) 0.068(2) 0.079(3) 0.000(2) 0.009(2) -0.009(2)
C11A 0.096(3) 0.075(3) 0.112(4) 0.007(3) 0.003(3) -0.034(3)
C12A 0.101(4) 0.071(3) 0.101(3) -0.004(2) -0.019(3) -0.002(2)
C13A 0.102(3) 0.086(3) 0.078(3) -0.011(2) -0.013(2) -0.034(3)

loop_
_atom_type_symbol
_atom_type_description
_atom_type_scat_dispersion_real
_atom_type_scat_dispersion_imag
_atom_type_scat_source
C C 0.0181 0.0091 'International Tables Vol C Tables 4.2.6.8 and 6.1.1.4'
H H 0.0000 0.0000 'International Tables Vol C Tables 4.2.6.8 and 6.1.1.4'
Cl Cl 0.3639 0.7018 'International Tables Vol C Tables 4.2.6.8 and 6.1.1.4'
N N 0.0311 0.0180 'International Tables Vol C Tables 4.2.6.8 and 6.1.1.4'
O O 0.0492 0.0322 'International Tables Vol C Tables 4.2.6.8 and 6.1.1.4'

loop_
_geom_angle_atom_site_label_1
_geom_angle_atom_site_label_2
_geom_angle_atom_site_label_3
_geom_angle
_geom_angle_site_symmetry_1
_geom_angle_site_symmetry_3
_geom_angle_publ_flag
C10A O1A C13A 110.1(3) . . ?
C10B O1B C11B 109.2(3) . . ?
C12A O2A C11A 109.0(3) . . ?
C7A N1A N2A 120.1(3) . . ?
C8A N2A N1A 117.8(3) . . ?
C8A N3A H13A 122(3) . . ?
C8A N3A H23A 112(3) . . ?
H13A N3A H23A 126(4) . . ?
C9A N4A C8A 115.8(3) . . ?
C9A N5A H15A 119(3) . . ?
C9A N5A H25A 124(3) . . ?
H15A N5A H25A 117(5) . . ?
C7B N1B N2B 119.9(3) . . ?
C8B N2B N1B 117.6(2) . . ?
C8B N3B H13B 116(3) . . ?
C8B N3B H23B 122(3) . . ?
H13B N3B H23B 119(4) . . ?
C9B N4B C8B 116.0(3) . . ?
C9B N5B H15B 117(3) . . ?
C9B N5B H25B 116(3) . . ?
H15B N5B H25B 127(4) . . ?
C6A C1A C2A 119.1(3) . . ?
C6A C1A C7A 120.4(3) . . ?
C2A C1A C7A 120.6(3) . . ?
C3A C2A C1A 119.8(4) . . ?
C3A C2A Cl1A 120.3(3) . . ?
C1A C2A Cl1A 119.9(3) . . ?
C4A C3A C2A 120.8(4) . . ?
C4A C3A Cl2A 119.3(3) . . ?
C2A C3A Cl2A 119.9(3) . . ?
C3A C4A C5A 119.5(4) . . ?
C3A C4A H4A 120.3 . . ?
C5A C4A H4A 120.3 . . ?
C4A C5A C6A 120.9(4) . . ?
C4A C5A H5A 119.6 . . ?
C6A C5A H5A 119.6 . . ?
C1A C6A C5A 119.9(4) . . ?
C1A C6A H6A 120.1 . . ?
C5A C6A H6A 120.1 . . ?
N1A C7A C9A 120.4(3) . . ?
N1A C7A C1A 118.4(3) . . ?
C9A C7A C1A 121.2(3) . . ?
N2A C8A N3A 117.2(3) . . ?
N2A C8A N4A 125.8(3) . . ?
N3A C8A N4A 117.0(3) . . ?
N4A C9A N5A 118.3(3) . . ?
N4A C9A C7A 120.1(3) . . ?
N5A C9A C7A 121.6(3) . . ?
C6B C1B C2B 118.7(3) . . ?
C6B C1B C7B 122.0(3) . . ?
C2B C1B C7B 119.3(3) . . ?
C3B C2B C1B 120.5(3) . . ?
C3B C2B Cl1B 119.8(3) . . ?
C1B C2B Cl1B 119.7(2) . . ?
C4B C3B C2B 119.4(3) . . ?
C4B C3B Cl2B 119.7(3) . . ?
C2B C3B Cl2B 120.9(3) . . ?
C5B C4B C3B 120.5(3) . . ?
C5B C4B H4B 119.7 . . ?
C3B C4B H4B 119.7 . . ?
C4B C5B C6B 120.5(3) . . ?
C4B C5B H5B 119.7 . . ?
C6B C5B H5B 119.7 . . ?
C5B C6B C1B 120.4(3) . . ?
C5B C6B H6B 119.8 . . ?
C1B C6B H6B 119.8 . . ?
N1B C7B C9B 120.0(3) . . ?
N1B C7B C1B 118.5(3) . . ?
C9B C7B C1B 121.5(2) . . ?
N2B C8B N3B 117.1(3) . . ?
N2B C8B N4B 125.6(3) . . ?
N3B C8B N4B 117.2(3) . . ?
N4B C9B N5B 118.8(3) . . ?
N4B C9B C7B 120.0(2) . . ?
N5B C9B C7B 121.1(3) . . ?
O1B C10B C11B 111.8(4) . 2_766 ?
O1B C10B H10A 109.3 . . ?
C11B C10B H10A 109.3 2_766 . ?
O1B C10B H10B 109.3 . . ?
C11B C10B H10B 109.3 2_766 . ?
H10A C10B H10B 107.9 . . ?
O1B C11B C10B 109.8(4) . 2_766 ?
O1B C11B H11A 109.7 . . ?
C10B C11B H11A 109.7 2_766 . ?
O1B C11B H11B 109.7 . . ?
C10B C11B H11B 109.7 2_766 . ?
H11A C11B H11B 108.2 . . ?
O1A C10A C11A 110.5(4) . . ?
O1A C10A H10C 109.5 . . ?
C11A C10A H10C 109.5 . . ?
O1A C10A H10D 109.5 . . ?
C11A C10A H10D 109.5 . . ?
H10C C10A H10D 108.1 . . ?
O2A C11A C10A 110.3(5) . . ?
O2A C11A H11C 109.6 . . ?
C10A C11A H11C 109.6 . . ?
O2A C11A H11D 109.6 . . ?
C10A C11A H11D 109.6 . . ?
H11C C11A H11D 108.1 . . ?
O2A C12A C13A 110.0(4) . . ?
O2A C12A H12A 109.7 . . ?
C13A C12A H12A 109.7 . . ?
O2A C12A H12B 109.7 . . ?
C13A C12A H12B 109.7 . . ?
H12A C12A H12B 108.2 . . ?
O1A C13A C12A 110.1(4) . . ?
O1A C13A H13C 109.6 . . ?
C12A C13A H13C 109.6 . . ?
O1A C13A H13D 109.6 . . ?
C12A C13A H13D 109.6 . . ?
H13C C13A H13D 108.2 . . ?

loop_
_geom_bond_atom_site_label_1
_geom_bond_atom_site_label_2
_geom_bond_distance
_geom_bond_site_symmetry_2
_geom_bond_publ_flag
Cl1A C2A 1.708(4) . ?
Cl2A C3A 1.742(4) . ?
Cl1B C2B 1.726(4) . ?
Cl2B C3B 1.721(4) . ?
O1A C10A 1.422(5) . ?
O1A C13A 1.424(6) . ?
O1B C10B 1.406(6) . ?
O1B C11B 1.430(5) . ?
O2A C12A 1.401(7) . ?
O2A C11A 1.416(7) . ?
N1A C7A 1.294(4) . ?
N1A N2A 1.365(4) . ?
N2A C8A 1.331(5) . ?
N3A C8A 1.342(4) . ?
N3A H13A 0.863(10) . ?
N3A H23A 0.858(10) . ?
N4A C9A 1.326(4) . ?
N4A C8A 1.347(4) . ?
N5A C9A 1.336(4) . ?
N5A H15A 0.858(10) . ?
N5A H25A 0.862(10) . ?
N1B C7B 1.317(4) . ?
N1B N2B 1.353(4) . ?
N2B C8B 1.339(4) . ?
N3B C8B 1.340(4) . ?
N3B H13B 0.861(10) . ?
N3B H23B 0.861(10) . ?
N4B C9B 1.320(4) . ?
N4B C8B 1.349(4) . ?
N5B C9B 1.338(4) . ?
N5B H15B 0.859(10) . ?
N5B H25B 0.861(10) . ?
C1A C6A 1.372(5) . ?
C1A C2A 1.398(5) . ?
C1A C7A 1.498(4) . ?
C2A C3A 1.389(5) . ?
C3A C4A 1.362(6) . ?
C4A C5A 1.367(7) . ?
C4A H4A 0.9300 . ?
C5A C6A 1.398(6) . ?
C5A H5A 0.9300 . ?
C6A H6A 0.9300 . ?
C7A C9A 1.438(5) . ?
C1B C6B 1.393(5) . ?
C1B C2B 1.401(5) . ?
C1B C7B 1.481(4) . ?
C2B C3B 1.400(4) . ?
C3B C4B 1.387(6) . ?
C4B C5B 1.370(6) . ?
C4B H4B 0.9300 . ?
C5B C6B 1.392(5) . ?
C5B H5B 0.9300 . ?
C6B H6B 0.9300 . ?
C7B C9B 1.433(5) . ?
C10B C11B 1.490(7) 2_766 ?
C10B H10A 0.9700 . ?
C10B H10B 0.9700 . ?
C11B C10B 1.490(7) 2_766 ?
C11B H11A 0.9700 . ?
C11B H11B 0.9700 . ?
C10A C11A 1.473(7) . ?
C10A H10C 0.9700 . ?
C10A H10D 0.9700 . ?
C11A H11C 0.9700 . ?
C11A H11D 0.9700 . ?
C12A C13A 1.487(7) . ?
C12A H12A 0.9700 . ?
C12A H12B 0.9700 . ?
C13A H13C 0.9700 . ?
C13A H13D 0.9700 . ?

loop_
_geom_torsion_atom_site_label_1
_geom_torsion_atom_site_label_2
_geom_torsion_atom_site_label_3
_geom_torsion_atom_site_label_4
_geom_torsion
_geom_torsion_site_symmetry_1
_geom_torsion_site_symmetry_2
_geom_torsion_site_symmetry_3
_geom_torsion_site_symmetry_4
_geom_torsion_publ_flag
C7A N1A N2A C8A -0.2(6) . . . . ?
C7B N1B N2B C8B 3.0(5) . . . . ?
C6A C1A C2A C3A -0.3(5) . . . . ?
C7A C1A C2A C3A 178.8(3) . . . . ?
C6A C1A C2A Cl1A 177.7(3) . . . . ?
C7A C1A C2A Cl1A -3.2(4) . . . . ?
C1A C2A C3A C4A 0.3(5) . . . . ?
Cl1A C2A C3A C4A -177.8(3) . . . . ?
C1A C2A C3A Cl2A 179.5(3) . . . . ?
Cl1A C2A C3A Cl2A 1.4(4) . . . . ?
C2A C3A C4A C5A 0.2(6) . . . . ?
Cl2A C3A C4A C5A -179.0(3) . . . . ?
C3A C4A C5A C6A -0.7(7) . . . . ?
C2A C1A C6A C5A -0.1(6) . . . . ?
C7A C1A C6A C5A -179.2(3) . . . . ?
C4A C5A C6A C1A 0.6(7) . . . . ?
N2A N1A C7A C9A 2.4(6) . . . . ?
N2A N1A C7A C1A 179.3(3) . . . . ?
C6A C1A C7A N1A -72.4(5) . . . . ?
C2A C1A C7A N1A 108.4(4) . . . . ?
C6A C1A C7A C9A 104.5(4) . . . . ?
C2A C1A C7A C9A -74.6(4) . . . . ?
N1A N2A C8A N3A 178.4(3) . . . . ?
N1A N2A C8A N4A -2.2(6) . . . . ?
C9A N4A C8A N2A 2.1(6) . . . . ?
C9A N4A C8A N3A -178.5(4) . . . . ?
C8A N4A C9A N5A -178.9(4) . . . . ?
C8A N4A C9A C7A 0.2(5) . . . . ?
N1A C7A C9A N4A -2.4(6) . . . . ?
C1A C7A C9A N4A -179.2(3) . . . . ?
N1A C7A C9A N5A 176.6(4) . . . . ?
C1A C7A C9A N5A -0.2(6) . . . . ?
C6B C1B C2B C3B -0.6(5) . . . . ?
C7B C1B C2B C3B 177.7(3) . . . . ?
C6B C1B C2B Cl1B 178.4(2) . . . . ?
C7B C1B C2B Cl1B -3.3(4) . . . . ?
C1B C2B C3B C4B 1.4(5) . . . . ?
Cl1B C2B C3B C4B -177.6(3) . . . . ?
C1B C2B C3B Cl2B -179.5(2) . . . . ?
Cl1B C2B C3B Cl2B 1.5(4) . . . . ?
C2B C3B C4B C5B -0.8(5) . . . . ?
Cl2B C3B C4B C5B -180.0(3) . . . . ?
C3B C4B C5B C6B -0.5(5) . . . . ?
C4B C5B C6B C1B 1.2(5) . . . . ?
C2B C1B C6B C5B -0.7(5) . . . . ?
C7B C1B C6B C5B -178.9(3) . . . . ?
N2B N1B C7B C9B 5.1(5) . . . . ?
N2B N1B C7B C1B -176.1(3) . . . . ?
C6B C1B C7B N1B -74.9(4) . . . . ?
C2B C1B C7B N1B 106.9(4) . . . . ?
C6B C1B C7B C9B 104.0(4) . . . . ?
C2B C1B C7B C9B -74.3(4) . . . . ?
N1B N2B C8B N3B 171.1(3) . . . . ?
N1B N2B C8B N4B -8.0(5) . . . . ?
C9B N4B C8B N2B 3.8(5) . . . . ?
C9B N4B C8B N3B -175.3(3) . . . . ?
C8B N4B C9B N5B -175.4(3) . . . . ?
C8B N4B C9B C7B 4.8(4) . . . . ?
N1B C7B C9B N4B -9.3(5) . . . . ?
C1B C7B C9B N4B 171.9(3) . . . . ?
N1B C7B C9B N5B 170.8(3) . . . . ?
C1B C7B C9B N5B -8.0(5) . . . . ?
C11B O1B C10B C11B -58.2(5) . . . 2_766 ?
C10B O1B C11B C10B 57.1(5) . . . 2_766 ?
C13A O1A C10A C11A -56.2(6) . . . . ?
C12A O2A C11A C10A -60.6(6) . . . . ?
O1A C10A C11A O2A 58.5(6) . . . . ?
C11A O2A C12A C13A 60.8(6) . . . . ?
C10A O1A C13A C12A 56.4(5) . . . . ?
O2A C12A C13A O1A -59.3(6) . . . . ?
